data_4344339
loop_
_publ_author_name
'Passmore, J.'
'Whidden, T.K.'
'Sutherland, G.W.'
'Taylor, P.'
'White, P.S.'

_publ_section_title
;
 Preparations and X-ray Crystal Structures of Iodo-cyclo-heptasulfur
 Hexafluoroantimonate(V) and Hexafluoroarsenate(V), S7 I Sb F6 and S7 I As
 F6
;
_journal_name_full 'Inorganic Chemistry'
_journal_page_first 3839
_journal_page_last 3845
_journal_volume 20
_journal_year 1981
_chemical_formula_sum 'As F6 I S7'
_chemical_name_systematic 'S7 I As F6'
_space_group_IT_number 2
_symmetry_space_group_name_Hall '-P 1'
_symmetry_space_group_name_H-M 'P -1'
_cell_angle_alpha 107.3
_cell_angle_beta 74.71
_cell_angle_gamma 104.62
_cell_formula_units_Z 6
_cell_length_a 15.516
_cell_length_b 11.813
_cell_length_c 11.65
_cell_volume 1931.157
_citation_journal_id_ASTM INOCAJ
_cod_data_source_file Passmore_INOCAJ_1981_1734.cif
_cod_data_source_block As1F6I1S7
_cod_original_formula_sum 'As1 F6 I1 S7'
_cod_database_code 4344339

loop_
_symmetry_equiv_pos_as_xyz
x,y,z
-x,-y,-z

loop_
_atom_site_label
_atom_site_type_symbol
_atom_site_fract_x
_atom_site_fract_y
_atom_site_fract_z
_atom_site_occupancy
_atom_site_U_iso_or_equiv
F4 F-1 0.015 0.3157 0.4041 1 0.0
As3 As+5 0.671 0.3571 0.064 1 0.0
F12 F-1 0.3877 0.2308 0.5497 1 0.0
S21 S 0.1834 1.0776 0.8399 1 0.0
S16 S 0.2859 1.0388 1.0548 1 0.0
S2 S 0.5315 0.4061 0.735 1 0.0
S7 S 0.7576 0.5441 0.6675 1 0.0
As2 As+5 0.3606 0.1235 0.422 1 0.0
S11 S 0.9255 0.6151 0.062 1 0.0
I3 I-1 0.3896 0.9604 0.7327 1 0.0
F10 F-1 0.361 0.0309 0.2839 1 0.0
F13 F-1 0.739 0.4782 0.1302 1 0.0
F8 F-1 0.4327 0.0444 0.4513 1 0.0
S13 S 1.0554 0.8726 0.1264 1 0.0
F2 F-1 -0.0594 0.1079 0.324 1 0.0
S17 S 0.4076 1.1133 1.0261 1 0.0
S19 S 0.2828 1.2992 1.0209 1 0.0
F17 F-1 0.3973 0.645 0.017 1 0.0
F5 F-1 -0.0044 0.1302 0.1144 1 0.0
F3 F-1 -0.0882 0.2694 0.2663 1 0.0
S5 S 0.743 0.2594 0.535 1 0.0
S14 S 1.1257 0.8948 0.2562 1 0.0
As1 As+5 0.0083 0.2265 0.2596 1 0.0
F18 F-1 0.397 0.7781 -0.0007 1 0.0
S15 S 0.2474 0.9484 0.8599 1 0.0
I1 I-1 0.6274 0.4463 0.4306 1 0.0
F1 F-1 0.0709 0.3377 0.1981 1 0.0
S4 S 0.6958 0.2648 0.6919 1 0.0
F14 F-1 0.2397 0.6189 0.0467 1 0.0
S20 S 0.2765 1.2287 0.8355 1 0.0
F9 F-1 0.4527 0.1975 0.3552 1 0.0
S12 S 1.0551 0.6873 0.0277 1 0.0
S9 S 1.0206 0.6007 0.2771 1 0.0
S3 S 0.5723 0.2493 0.6465 1 0.0
S6 S 0.8207 0.4488 0.5196 1 0.0
F15 F-1 0.583 0.3289 0.1722 1 0.0
F6 F-1 0.109 0.1954 0.2554 1 0.0
F16 F-1 0.7254 0.2954 0.1321 1 0.0
S1 S 0.6142 0.5346 0.6383 1 0.0
F11 F-1 0.291 0.187 0.3779 1 0.0
S18 S 0.4069 1.3033 1.0243 1 0.0
F7 F-1 0.2678 0.0563 0.4987 1 0.0
S10 S 0.9061 0.5629 0.2334 1 0.0
S8 S 1.0425 0.8054 0.3869 1 0.0
I2 I-1 0.8954 0.8468 0.4266 1 0.0
